data_2214267
loop_
_publ_author_name
'Li, Na'
'Wang, Yan-Qin'
'Weng, Jia-Bao'

_publ_section_title
;<i>catena</i>-Poly[[aqua(2,2'-bipyridine-<i>N</i>,<i>N</i>')cadmium(II)-\m-cyclohexane-1,4-dicarboxylato-\k^4^<i>O</i>,<i>O</i>':<i>O</i>'',<i>O</i>''']
 2.5-hydrate]
;
_journal_coeditor_code HY2051
_journal_issue 7
_journal_name_full 'Acta Crystallographica Section E'
_journal_page_first m1862
_journal_page_last m1863
_journal_paper_doi 10.1107/S160053680702020X
_journal_volume 63
_journal_year 2007
_chemical_formula_iupac '[Cd (C8 H10 O4) (C10 H8 N2) (H2 O)], 2.5H2O'
_chemical_formula_moiety 'C18 H20 Cd N2 O5, 2.5(H2 O)'
_chemical_formula_sum 'C18 H25 Cd N2 O7.5'
_chemical_formula_weight 501.81
_chemical_name_systematic
;
catena-Poly[[aqua(2,2'-bipyridine-N,N')cadmium(II)-\m-
cyclohexane-1,4-dicarboxylato-\k^4^O,O':O'',O'''] 2.5-hydrate]
;
_space_group_IT_number 15
_symmetry_cell_setting monoclinic
_symmetry_space_group_name_Hall '-C 2yc'
_symmetry_space_group_name_H-M 'C 1 2/c 1'
_atom_sites_solution_hydrogens geom
_atom_sites_solution_primary direct
_atom_sites_solution_secondary difmap
_audit_creation_method SHELXL-97
_cell_angle_alpha 90.00
_cell_angle_beta 111.129(7)
_cell_angle_gamma 90.00
_cell_formula_units_Z 8
_cell_length_a 15.657(2)
_cell_length_b 13.140(2)
_cell_length_c 21.287(3)
_cell_measurement_reflns_used 5652
_cell_measurement_temperature 293(2)
_cell_measurement_theta_max 27.4835
_cell_measurement_theta_min 2.0508
_cell_volume 4085.0(10)
_computing_cell_refinement CrystalClear
_computing_data_collection 'CrystalClear (Rigaku, 2000)'
_computing_data_reduction CrystalClear
_computing_molecular_graphics 'SHELXTL (Siemens, 1994)'
_computing_publication_material SHELXTL
_computing_structure_refinement 'SHELXL97 (Sheldrick, 1997)'
_computing_structure_solution 'SHELXS97 (Sheldrick, 1997)'
_diffrn_ambient_temperature 293(2)
_diffrn_detector_area_resol_mean 14.6306
_diffrn_measured_fraction_theta_full 0.998
_diffrn_measured_fraction_theta_max 0.998
_diffrn_measurement_device_type 'Rigaku Mercury70 CCD'
_diffrn_measurement_method \w
_diffrn_radiation_monochromator graphite
_diffrn_radiation_source 'sealed tube'
_diffrn_radiation_type MoK\a
_diffrn_radiation_wavelength 0.71073
_diffrn_reflns_av_R_equivalents 0.0130
_diffrn_reflns_av_sigmaI/netI 0.0397
_diffrn_reflns_limit_h_max 20
_diffrn_reflns_limit_h_min -20
_diffrn_reflns_limit_k_max 17
_diffrn_reflns_limit_k_min -11
_diffrn_reflns_limit_l_max 27
_diffrn_reflns_limit_l_min -27
_diffrn_reflns_number 16648
_diffrn_reflns_theta_full 27.48
_diffrn_reflns_theta_max 27.48
_diffrn_reflns_theta_min 2.08
_exptl_absorpt_coefficient_mu 1.113
_exptl_absorpt_correction_T_max 0.893
_exptl_absorpt_correction_T_min 0.789
_exptl_absorpt_correction_type multi-scan
_exptl_absorpt_process_details '(SADABS; Sheldrick, 1996)'
_exptl_crystal_colour colorless
_exptl_crystal_density_diffrn 1.632
_exptl_crystal_density_method 'not measured'
_exptl_crystal_description prism
_exptl_crystal_F_000 1020
_exptl_crystal_size_max 0.35
_exptl_crystal_size_mid 0.25
_exptl_crystal_size_min 0.15
_refine_diff_density_max 0.604
_refine_diff_density_min -0.422
_refine_ls_extinction_method none
_refine_ls_goodness_of_fit_ref 1.065
_refine_ls_hydrogen_treatment constr
_refine_ls_matrix_type full
_refine_ls_number_parameters 258
_refine_ls_number_reflns 4681
_refine_ls_number_restraints 0
_refine_ls_restrained_S_all 1.065
_refine_ls_R_factor_all 0.0246
_refine_ls_R_factor_gt 0.0225
_refine_ls_shift/su_max 0.001
_refine_ls_shift/su_mean 0.000
_refine_ls_structure_factor_coef Fsqd
_refine_ls_weighting_details 'calc w=1/[\s^2^(Fo^2^)+(0.0247P)^2^+3.851P] where P=(Fo^2^+2Fc^2^)/3'
_refine_ls_weighting_scheme calc
_refine_ls_wR_factor_gt 0.0529
_refine_ls_wR_factor_ref 0.0542
_reflns_number_gt 4397
_reflns_number_total 4681
_reflns_threshold_expression I>2\s(I)
_cod_data_source_file hy2051.cif
_cod_data_source_block I
_cod_original_cell_volume 4085.2(11)
_cod_original_sg_symbol_H-M 'C 2/c'
_cod_database_code 2214267
_cod_database_fobs_code 2214267

loop_
_symmetry_equiv_pos_as_xyz
'x, y, z'
'-x, y, -z+1/2'
'x+1/2, y+1/2, z'
'-x+1/2, y+1/2, -z+1/2'
'-x, -y, -z'
'x, -y, z-1/2'
'-x+1/2, -y+1/2, -z'
'x+1/2, -y+1/2, z-1/2'

loop_
_atom_site_type_symbol
_atom_site_label
_atom_site_fract_x
_atom_site_fract_y
_atom_site_fract_z
_atom_site_U_iso_or_equiv
_atom_site_adp_type
_atom_site_calc_flag
_atom_site_refinement_flags
_atom_site_occupancy
Cd Cd1 0.080646(8) 0.284616(9) 0.123018(6) 0.03042(5) Uani d . 1
O O1 0.02519(11) 0.12460(11) 0.14821(8) 0.0539(4) Uani d . 1
O O2 0.09220(10) 0.12329(10) 0.07448(7) 0.0422(3) Uani d . 1
O O3 0.31579(11) -0.08861(12) 0.28706(7) 0.0551(4) Uani d . 1
O O4 0.28497(11) -0.24890(12) 0.29135(8) 0.0567(4) Uani d . 1
N N1 -0.03620(10) 0.33899(12) 0.02391(7) 0.0328(3) Uani d . 1
N N2 0.14472(10) 0.35410(11) 0.04817(7) 0.0325(3) Uani d . 1
C C1 0.03560(11) -0.03692(13) 0.09607(9) 0.0331(4) Uani d . 1
H H1 -0.0215 -0.0447 0.0554 0.040 Uiso calc R 1
C C2 0.11186(13) -0.09148(14) 0.08048(8) 0.0355(4) Uani d . 1
H H2A 0.0908 -0.1605 0.0631 0.043 Uiso calc R 1
H H2B 0.1253 -0.0537 0.0449 0.043 Uiso calc R 1
C C3 0.19908(12) -0.10019(15) 0.14249(8) 0.0346(4) Uani d . 1
H H3A 0.2236 -0.0313 0.1574 0.042 Uiso calc R 1
H H3B 0.2457 -0.1384 0.1307 0.042 Uiso calc R 1
C C4 0.18109(12) -0.15446(13) 0.20009(8) 0.0322(3) Uani d . 1
H H4 0.1592 -0.2248 0.1846 0.039 Uiso calc R 1
C C5 0.10546(13) -0.09983(16) 0.21658(9) 0.0402(4) Uani d . 1
H H5A 0.0920 -0.1381 0.2520 0.048 Uiso calc R 1
H H5B 0.1270 -0.0311 0.2344 0.048 Uiso calc R 1
C C6 0.01800(13) -0.09027(16) 0.15444(10) 0.0436(4) Uani d . 1
H H6A -0.0281 -0.0512 0.1663 0.052 Uiso calc R 1
H H6B -0.0073 -0.1590 0.1398 0.052 Uiso calc R 1
C C7 0.05292(11) 0.07719(13) 0.10726(8) 0.0306(3) Uani d . 1
C C8 0.26644(12) -0.16340(14) 0.26295(8) 0.0340(4) Uani d . 1
C C9 -0.12522(13) 0.33531(17) 0.01507(10) 0.0438(4) Uani d . 1
H H9 -0.1422 0.3126 0.0513 0.053 Uiso calc R 1
C C10 -0.19346(14) 0.36323(17) -0.04460(11) 0.0496(5) Uani d . 1
H H10 -0.2561 0.3586 -0.0495 0.059 Uiso calc R 1
C C11 -0.16894(15) 0.39772(17) -0.09652(11) 0.0507(5) Uani d . 1
H H11 -0.2144 0.4178 -0.1380 0.061 Uiso calc R 1
C C12 -0.07745(14) 0.40283(16) -0.08773(10) 0.0439(4) Uani d . 1
H H12 -0.0592 0.4274 -0.1230 0.053 Uiso calc R 1
C C13 -0.01204(12) 0.37183(12) -0.02710(8) 0.0306(3) Uani d . 1
C C14 0.08787(12) 0.37469(13) -0.01483(8) 0.0310(3) Uani d . 1
C C15 0.12179(15) 0.39695(17) -0.06533(10) 0.0469(5) Uani d . 1
H H15 0.0810 0.4113 -0.1098 0.056 Uiso calc R 1
C C16 0.21509(16) 0.39796(18) -0.05037(12) 0.0539(5) Uani d . 1
H H16 0.2391 0.4121 -0.0845 0.065 Uiso calc R 1
C C17 0.27259(14) 0.37856(17) 0.01389(12) 0.0505(5) Uani d . 1
H H17 0.3371 0.3801 0.0254 0.061 Uiso calc R 1
C C18 0.23508(13) 0.35671(16) 0.06174(10) 0.0427(4) Uani d . 1
H H18 0.2752 0.3428 0.1065 0.051 Uiso calc R 1
O O5W -0.02233(11) 0.34639(13) 0.16952(8) 0.0575(4) Uani d . 1
H H5WA -0.0145 0.4034 0.1896 0.069 Uiso d R 1
H H5WB -0.0633 0.3109 0.1766 0.069 Uiso d R 1
O O6W 0.11546(12) 0.17682(16) 0.30796(10) 0.0714(5) Uani d . 1
H H6WA 0.1068 0.1607 0.2674 0.086 Uiso d R 1
H H6WB 0.0777 0.1396 0.3178 0.086 Uiso d R 1
O O7W -0.15770(12) 0.40072(13) -0.26097(10) 0.0666(5) Uani d . 1
H H7WA -0.1957 0.3517 -0.2721 0.080 Uiso d R 1
H H7WB -0.1796 0.4531 -0.2487 0.080 Uiso d R 1
O O8W 0.0000 0.51674(19) 0.2500 0.0800(9) Uani d S 1
H H8WA 0.0434 0.5594 0.2576 0.096 Uiso d R 1

loop_
_atom_site_aniso_label
_atom_site_aniso_U_11
_atom_site_aniso_U_22
_atom_site_aniso_U_33
_atom_site_aniso_U_12
_atom_site_aniso_U_13
_atom_site_aniso_U_23
Cd1 0.03318(8) 0.03217(8) 0.02469(7) 0.00166(5) 0.00895(5) 0.00259(4)
O1 0.0658(10) 0.0431(8) 0.0714(10) 0.0032(7) 0.0471(9) -0.0030(7)
O2 0.0570(8) 0.0328(7) 0.0439(7) -0.0065(6) 0.0267(7) -0.0014(5)
O3 0.0595(9) 0.0428(8) 0.0420(8) -0.0108(7) -0.0069(7) 0.0030(6)
O4 0.0589(9) 0.0379(8) 0.0477(8) -0.0020(7) -0.0118(7) 0.0128(7)
N1 0.0316(7) 0.0355(8) 0.0301(7) -0.0001(6) 0.0094(6) 0.0004(6)
N2 0.0313(7) 0.0345(8) 0.0312(7) -0.0021(6) 0.0105(6) 0.0006(6)
C1 0.0291(8) 0.0310(9) 0.0316(8) -0.0031(6) 0.0018(7) 0.0043(7)
C2 0.0465(10) 0.0303(9) 0.0237(8) 0.0037(7) 0.0055(7) -0.0014(6)
C3 0.0369(9) 0.0395(10) 0.0264(8) 0.0070(7) 0.0104(7) 0.0022(7)
C4 0.0380(9) 0.0272(8) 0.0249(8) 0.0005(7) 0.0034(7) 0.0018(6)
C5 0.0416(10) 0.0484(11) 0.0323(9) 0.0030(8) 0.0153(8) 0.0106(8)
C6 0.0339(9) 0.0454(11) 0.0506(11) -0.0034(8) 0.0142(8) 0.0157(9)
C7 0.0254(7) 0.0323(9) 0.0303(8) 0.0034(6) 0.0054(6) 0.0028(7)
C8 0.0393(9) 0.0339(9) 0.0262(8) 0.0036(7) 0.0087(7) 0.0012(7)
C9 0.0357(10) 0.0516(12) 0.0436(10) -0.0019(8) 0.0136(8) -0.0019(9)
C10 0.0300(9) 0.0515(13) 0.0571(13) 0.0011(8) 0.0034(9) -0.0076(10)
C11 0.0447(11) 0.0485(12) 0.0421(11) 0.0055(9) -0.0044(9) 0.0014(9)
C12 0.0479(11) 0.0450(11) 0.0308(9) 0.0013(9) 0.0044(8) 0.0049(8)
C13 0.0362(9) 0.0246(8) 0.0279(8) -0.0004(6) 0.0080(7) -0.0027(6)
C14 0.0382(9) 0.0264(8) 0.0285(8) -0.0017(7) 0.0122(7) -0.0001(6)
C15 0.0541(12) 0.0528(12) 0.0373(10) 0.0015(10) 0.0206(9) 0.0093(9)
C16 0.0596(13) 0.0569(13) 0.0602(13) -0.0041(11) 0.0396(12) 0.0085(11)
C17 0.0387(10) 0.0518(12) 0.0679(14) -0.0057(9) 0.0275(10) 0.0017(10)
C18 0.0334(9) 0.0480(11) 0.0448(10) -0.0044(8) 0.0117(8) -0.0016(9)
O5W 0.0672(10) 0.0630(10) 0.0533(9) 0.0013(8) 0.0350(8) -0.0097(8)
O6W 0.0524(10) 0.0966(14) 0.0750(12) 0.0114(10) 0.0349(9) 0.0241(11)
O7W 0.0596(10) 0.0404(9) 0.0965(13) -0.0029(7) 0.0241(10) -0.0043(9)
O8W 0.0840(18) 0.0427(13) 0.141(3) 0.000 0.0738(19) 0.000

loop_
_atom_type_symbol
_atom_type_description
_atom_type_scat_dispersion_real
_atom_type_scat_dispersion_imag
_atom_type_scat_source
C C 0.0033 0.0016 'International Tables Vol C Tables 4.2.6.8 and 6.1.1.4'
H H 0.0000 0.0000 'International Tables Vol C Tables 4.2.6.8 and 6.1.1.4'
N N 0.0061 0.0033 'International Tables Vol C Tables 4.2.6.8 and 6.1.1.4'
O O 0.0106 0.0060 'International Tables Vol C Tables 4.2.6.8 and 6.1.1.4'
Cd Cd -0.8075 1.2024 'International Tables Vol C Tables 4.2.6.8 and 6.1.1.4'

loop_
_geom_angle_atom_site_label_1
_geom_angle_atom_site_label_2
_geom_angle_atom_site_label_3
_geom_angle_site_symmetry_1
_geom_angle_site_symmetry_3
_geom_angle
O4 Cd1 O5W 4 . 108.05(6)
O4 Cd1 N1 4 . 166.77(6)
O5W Cd1 N1 . . 80.84(5)
O4 Cd1 N2 4 . 96.94(6)
O5W Cd1 N2 . . 133.21(6)
N1 Cd1 N2 . . 70.01(5)
O4 Cd1 O2 4 . 89.00(5)
O5W Cd1 O2 . . 131.75(6)
N1 Cd1 O2 . . 92.14(5)
N2 Cd1 O2 . . 86.23(5)
O4 Cd1 O1 4 . 87.49(6)
O5W Cd1 O1 . . 81.30(6)
N1 Cd1 O1 . . 103.81(6)
N2 Cd1 O1 . . 139.99(5)
O2 Cd1 O1 . . 54.00(5)
O4 Cd1 O3 4 4 52.14(5)
O5W Cd1 O3 . 4 78.92(6)
N1 Cd1 O3 . 4 122.70(5)
N2 Cd1 O3 . 4 86.85(5)
O2 Cd1 O3 . 4 139.22(5)
O1 Cd1 O3 . 4 124.88(5)
C7 O1 Cd1 . . 92.04(11)
C7 O2 Cd1 . . 93.42(11)
C8 O3 Cd1 . 4_545 85.85(11)
C8 O4 Cd1 . 4_545 101.45(12)
C9 N1 C13 . . 118.70(16)
C9 N1 Cd1 . . 123.33(12)
C13 N1 Cd1 . . 117.92(11)
C18 N2 C14 . . 118.62(16)
C18 N2 Cd1 . . 122.65(12)
C14 N2 Cd1 . . 117.62(11)
C7 C1 C2 . . 112.70(14)
C7 C1 C6 . . 113.30(16)
C2 C1 C6 . . 110.10(15)
C7 C1 H1 . . 106.8
C2 C1 H1 . . 106.8
C6 C1 H1 . . 106.8
C3 C2 C1 . . 111.94(14)
C3 C2 H2A . . 109.2
C1 C2 H2A . . 109.2
C3 C2 H2B . . 109.2
C1 C2 H2B . . 109.2
H2A C2 H2B . . 107.9
C2 C3 C4 . . 111.28(15)
C2 C3 H3A . . 109.4
C4 C3 H3A . . 109.4
C2 C3 H3B . . 109.4
C4 C3 H3B . . 109.4
H3A C3 H3B . . 108.0
C8 C4 C3 . . 112.64(15)
C8 C4 C5 . . 110.03(14)
C3 C4 C5 . . 110.28(14)
C8 C4 H4 . . 107.9
C3 C4 H4 . . 107.9
C5 C4 H4 . . 107.9
C6 C5 C4 . . 111.48(16)
C6 C5 H5A . . 109.3
C4 C5 H5A . . 109.3
C6 C5 H5B . . 109.3
C4 C5 H5B . . 109.3
H5A C5 H5B . . 108.0
C5 C6 C1 . . 111.83(15)
C5 C6 H6A . . 109.3
C1 C6 H6A . . 109.3
C5 C6 H6B . . 109.3
C1 C6 H6B . . 109.3
H6A C6 H6B . . 107.9
O2 C7 O1 . . 120.54(17)
O2 C7 C1 . . 119.17(16)
O1 C7 C1 . . 120.26(16)
O3 C8 O4 . . 120.44(17)
O3 C8 C4 . . 121.51(16)
O4 C8 C4 . . 118.03(16)
N1 C9 C10 . . 122.72(19)
N1 C9 H9 . . 118.6
C10 C9 H9 . . 118.6
C11 C10 C9 . . 118.69(19)
C11 C10 H10 . . 120.7
C9 C10 H10 . . 120.7
C10 C11 C12 . . 119.08(18)
C10 C11 H11 . . 120.5
C12 C11 H11 . . 120.5
C11 C12 C13 . . 119.63(19)
C11 C12 H12 . . 120.2
C13 C12 H12 . . 120.2
N1 C13 C12 . . 121.15(17)
N1 C13 C14 . . 116.74(14)
C12 C13 C14 . . 122.10(16)
N2 C14 C15 . . 120.92(17)
N2 C14 C13 . . 116.48(14)
C15 C14 C13 . . 122.60(16)
C16 C15 C14 . . 119.44(19)
C16 C15 H15 . . 120.3
C14 C15 H15 . . 120.3
C17 C16 C15 . . 119.44(19)
C17 C16 H16 . . 120.3
C15 C16 H16 . . 120.3
C16 C17 C18 . . 118.54(19)
C16 C17 H17 . . 120.7
C18 C17 H17 . . 120.7
N2 C18 C17 . . 123.04(19)
N2 C18 H18 . . 118.5
C17 C18 H18 . . 118.5
Cd1 O5W H5WA . . 121.8
Cd1 O5W H5WB . . 124.7
H5WA O5W H5WB . . 112.0
H6WA O6W H6WB . . 103.6
H7WA O7W H7WB . . 112.4

loop_
_geom_bond_atom_site_label_1
_geom_bond_atom_site_label_2
_geom_bond_site_symmetry_2
_geom_bond_distance
Cd1 O4 4 2.2756(15)
Cd1 O5W . 2.3214(15)
Cd1 N1 . 2.3507(14)
Cd1 N2 . 2.3518(14)
Cd1 O2 . 2.3935(14)
Cd1 O1 . 2.4080(15)
Cd1 O3 4 2.6136(15)
O1 C7 . 1.269(2)
O2 C7 . 1.242(2)
O3 C8 . 1.241(2)
O3 Cd1 4_545 2.6136(15)
O4 C8 . 1.259(2)
O4 Cd1 4_545 2.2757(15)
N1 C9 . 1.338(2)
N1 C13 . 1.343(2)
N2 C18 . 1.338(2)
N2 C14 . 1.343(2)
C1 C7 . 1.527(2)
C1 C2 . 1.528(3)
C1 C6 . 1.536(2)
C1 H1 . 1.0000
C2 C3 . 1.523(2)
C2 H2A . 0.9900
C2 H2B . 0.9900
C3 C4 . 1.530(2)
C3 H3A . 0.9900
C3 H3B . 0.9900
C4 C8 . 1.517(2)
C4 C5 . 1.530(3)
C4 H4 . 1.0000
C5 C6 . 1.528(3)
C5 H5A . 0.9900
C5 H5B . 0.9900
C6 H6A . 0.9900
C6 H6B . 0.9900
C9 C10 . 1.382(3)
C9 H9 . 0.9500
C10 C11 . 1.371(3)
C10 H10 . 0.9500
C11 C12 . 1.378(3)
C11 H11 . 0.9500
C12 C13 . 1.388(2)
C12 H12 . 0.9500
C13 C14 . 1.491(2)
C14 C15 . 1.391(2)
C15 C16 . 1.379(3)
C15 H15 . 0.9500
C16 C17 . 1.363(3)
C16 H16 . 0.9500
C17 C18 . 1.377(3)
C17 H17 . 0.9500
C18 H18 . 0.9500
O5W H5WA . 0.8498
O5W H5WB . 0.8500
O6W H6WA . 0.8500
O6W H6WB . 0.8499
O7W H7WA . 0.8500
O7W H7WB . 0.8498
O8W H8WA . 0.8500

loop_
_geom_hbond_atom_site_label_D
_geom_hbond_atom_site_label_H
_geom_hbond_atom_site_label_A
_geom_hbond_site_symmetry_A
_geom_hbond_distance_DH
_geom_hbond_distance_HA
_geom_hbond_distance_DA
_geom_hbond_angle_DHA
_geom_hbond_publ_flag
O5W H5WA O8W . 0.85 1.93 2.763(3) 168 y
O5W H5WB O6W 2 0.85 2.02 2.797(3) 152 y
O6W H6WA O1 . 0.85 2.44 3.251(3) 159 y
O6W H6WB O1 2 0.85 2.00 2.770(2) 150 y
O7W H7WA O4 5 0.85 1.88 2.728(2) 174 y
O7W H7WB O3 8_455 0.85 1.95 2.760(2) 159 y
O8W H8WA O7W 5_565 0.85 1.84 2.629(2) 153 y
